data_7213919
loop_
_publ_author_name
'Hursthouse, Michael B.'
'Montis, Riccardo'
'Niitsoo, Liisa'
'Sarson, Jonathan'
'Threlfall, Terence L.'
'Asiri, Abdullah Mohamed'
'Khan, Salman Ahmad'
'Obaid, Abdullah Yousef'
'Al-Harbi, Laila Mohammad'

_publ_section_title
;
 Anhydrates and/or hydrates in nitrate, sulphate and phosphate salts of
 4-aminopyridine, (4-AP) and 3,4-diaminopyridine (3,4-DAP): the role of
 the water molecules in the hydrates
;
_journal_issue 11
_journal_name_full CrystEngComm
_journal_page_first 2205
_journal_paper_doi 10.1039/c3ce42471e
_journal_volume 16
_journal_year 2014
_chemical_formula_sum 'C5 H10 N3 O4 P'
_chemical_formula_weight 207.13
_chemical_name_systematic
;
 ?
;
_space_group_IT_number 15
_symmetry_cell_setting monoclinic
_symmetry_space_group_name_Hall '-I 2ya'
_symmetry_space_group_name_H-M 'I 1 2/a 1'
_atom_sites_solution_hydrogens geom
_atom_sites_solution_primary direct
_atom_sites_solution_secondary difmap
_audit_creation_method SHELXL-97
_cell_angle_alpha 90.00
_cell_angle_beta 97.234(9)
_cell_angle_gamma 90.00
_cell_formula_units_Z 8
_cell_length_a 14.6204(10)
_cell_length_b 7.6631(4)
_cell_length_c 16.002(2)
_cell_measurement_reflns_used 7445
_cell_measurement_temperature 120(2)
_cell_measurement_theta_max 27.5
_cell_measurement_theta_min 3.0
_cell_volume 1778.6(3)
_computing_cell_refinement
;
CrystalClear-SM Expert 2.0 r13 (Rigaku, 2011)
;
_computing_data_collection
;
CrystalClear-SM Expert 2.0 r11 (Rigaku, 2011)
;
_computing_data_reduction
;
CrystalClear-SM Expert 2.0 r13 (Rigaku, 2011)
;
_computing_molecular_graphics
;
MERCURY  (Bruno, Cole, Edgington, Kessler, Macrae, McCabe, Pearson and 
Taylor, 2002)
;
_computing_publication_material 'WINGX (Farrugia, 1998)'
_computing_structure_refinement 'SHELXL-97 (Sheldrick, 1997)'
_computing_structure_solution 'SUPERFLIP (Palatinus & Chapuis, 2007)'
_diffrn_ambient_temperature 120(2)
_diffrn_measured_fraction_theta_full 0.998
_diffrn_measured_fraction_theta_max 0.998
_diffrn_measurement_device_type
;
Rigaku Saturn724+ (2x2 bin mode)
;
_diffrn_measurement_method 'profile data from \w-scans'
_diffrn_radiation_monochromator Confocal
_diffrn_radiation_source 'Rotating Anode'
_diffrn_radiation_type MoK\a
_diffrn_radiation_wavelength 0.71073
_diffrn_reflns_av_R_equivalents 0.0424
_diffrn_reflns_av_sigmaI/netI 0.0366
_diffrn_reflns_limit_h_max 18
_diffrn_reflns_limit_h_min -18
_diffrn_reflns_limit_k_max 8
_diffrn_reflns_limit_k_min -9
_diffrn_reflns_limit_l_max 20
_diffrn_reflns_limit_l_min -20
_diffrn_reflns_number 8398
_diffrn_reflns_theta_full 27.48
_diffrn_reflns_theta_max 27.48
_diffrn_reflns_theta_min 3.01
_exptl_absorpt_coefficient_mu 0.298
_exptl_absorpt_correction_T_max 1.000
_exptl_absorpt_correction_T_min 0.770
_exptl_absorpt_correction_type multi-scan
_exptl_absorpt_process_details
;
CrystalClear-SM Expert 2.0 r13 (Rigaku, 2011)
;
_exptl_crystal_colour colourless
_exptl_crystal_density_diffrn 1.547
_exptl_crystal_density_method 'not measured'
_exptl_crystal_description platelet
_exptl_crystal_F_000 864
_exptl_crystal_size_max 0.17
_exptl_crystal_size_mid 0.05
_exptl_crystal_size_min 0.03
_refine_diff_density_max 0.293
_refine_diff_density_min -0.407
_refine_diff_density_rms 0.060
_refine_ls_extinction_method none
_refine_ls_goodness_of_fit_ref 1.110
_refine_ls_hydrogen_treatment constr
_refine_ls_matrix_type full
_refine_ls_number_parameters 120
_refine_ls_number_reflns 2030
_refine_ls_number_restraints 0
_refine_ls_restrained_S_all 1.110
_refine_ls_R_factor_all 0.0405
_refine_ls_R_factor_gt 0.0332
_refine_ls_shift/su_max 0.000
_refine_ls_shift/su_mean 0.000
_refine_ls_structure_factor_coef Fsqd
_refine_ls_weighting_details 'calc w=1/[\s^2^(Fo^2^)+(0.0522P)^2^+1.0309P] where P=(Fo^2^+2Fc^2^)/3'
_refine_ls_weighting_scheme calc
_refine_ls_wR_factor_gt 0.0973
_refine_ls_wR_factor_ref 0.1008
_reflns_number_gt 1718
_reflns_number_total 2030
_reflns_threshold_expression >2\s(I)
_cod_data_source_file c3ce42471e.txt
_cod_data_source_block 2012ln0014a
_cod_depositor_comments
;
The following automatic conversions were performed:
'__computing_data_collection' tag replaced with
'_computing_data_collection'.

Automatic conversion script
Id: cif_correct_tags 1440 2010-10-19 06:21:57Z saulius 
;
_cod_original_sg_symbol_H-M I2/a
_cod_database_code 7213919

loop_
_symmetry_equiv_pos_as_xyz
'x, y, z'
'-x+1/2, y, -z'
'x+1/2, y+1/2, z+1/2'
'-x+1, y+1/2, -z+1/2'
'-x, -y, -z'
'x-1/2, -y, z'
'-x+1/2, -y+1/2, -z+1/2'
'x, -y+1/2, z+1/2'

loop_
_atom_site_label
_atom_site_type_symbol
_atom_site_fract_x
_atom_site_fract_y
_atom_site_fract_z
_atom_site_U_iso_or_equiv
_atom_site_adp_type
_atom_site_occupancy
_atom_site_symmetry_multiplicity
_atom_site_calc_flag
_atom_site_refinement_flags
C2 C 0.52064(11) 0.6821(2) 0.09769(11) 0.0194(4) Uani 1 1 d .
H2 H 0.5591 0.6270 0.1423 0.023 Uiso 1 1 calc R
C3 C 0.55130(11) 0.6978(2) 0.02046(11) 0.0176(3) Uani 1 1 d .
C4 C 0.49132(11) 0.7780(2) -0.04581(10) 0.0165(3) Uani 1 1 d .
C5 C 0.40660(11) 0.8440(2) -0.02692(11) 0.0189(3) Uani 1 1 d .
H5 H 0.3667 0.9029 -0.0692 0.023 Uiso 1 1 calc R
C6 C 0.38119(11) 0.8240(2) 0.05170(11) 0.0201(4) Uani 1 1 d .
H6 H 0.3235 0.8679 0.0637 0.024 Uiso 1 1 calc R
N1 N 0.43743(10) 0.74263(19) 0.11209(9) 0.0190(3) Uani 1 1 d .
H1 H 0.4197 0.7284 0.1622 0.023 Uiso 1 1 calc R
N2 N 0.63667(10) 0.6374(2) 0.00683(10) 0.0246(4) Uani 1 1 d .
H2A H 0.6729 0.5875 0.0481 0.030 Uiso 1 1 calc R
H2B H 0.6551 0.6487 -0.0432 0.030 Uiso 1 1 calc R
N3 N 0.51574(10) 0.79270(19) -0.12340(9) 0.0206(3) Uani 1 1 d .
H3A H 0.4785 0.8442 -0.1634 0.025 Uiso 1 1 calc R
H3B H 0.5690 0.7508 -0.1343 0.025 Uiso 1 1 calc R
O4 O 0.26626(8) 0.44032(16) 0.32061(7) 0.0212(3) Uani 1 1 d .
H4 H 0.2405 0.3422 0.3162 0.032 Uiso 1 1 calc R
O3 O 0.19868(8) 0.56791(16) 0.18074(8) 0.0223(3) Uani 1 1 d .
H3 H 0.1805 0.6574 0.2041 0.033 Uiso 1 1 calc R
O2 O 0.35812(7) 0.64777(15) 0.24988(7) 0.0174(3) Uani 1 1 d .
O1 O 0.32184(8) 0.35035(15) 0.18263(8) 0.0207(3) Uani 1 1 d .
P1 P 0.29055(3) 0.49943(5) 0.23261(3) 0.01441(14) Uani 1 1 d .

loop_
_atom_site_aniso_label
_atom_site_aniso_U_11
_atom_site_aniso_U_22
_atom_site_aniso_U_33
_atom_site_aniso_U_23
_atom_site_aniso_U_13
_atom_site_aniso_U_12
C2 0.0177(8) 0.0194(8) 0.0199(9) 0.0013(7) -0.0022(6) 0.0000(6)
C3 0.0153(7) 0.0170(8) 0.0193(9) 0.0004(6) -0.0027(6) -0.0012(6)
C4 0.0154(7) 0.0161(8) 0.0169(9) -0.0002(6) -0.0028(6) -0.0028(6)
C5 0.0169(7) 0.0194(8) 0.0195(9) 0.0003(6) -0.0018(6) 0.0010(6)
C6 0.0161(7) 0.0212(9) 0.0219(9) -0.0016(7) -0.0013(6) -0.0004(6)
N1 0.0199(7) 0.0222(7) 0.0148(7) 0.0005(5) 0.0014(5) -0.0013(5)
N2 0.0172(7) 0.0367(9) 0.0193(8) 0.0045(6) -0.0005(6) 0.0077(6)
N3 0.0166(7) 0.0278(8) 0.0166(8) 0.0022(6) -0.0009(5) 0.0041(6)
O4 0.0274(6) 0.0189(6) 0.0173(6) -0.0021(5) 0.0028(5) -0.0077(5)
O3 0.0202(6) 0.0183(7) 0.0255(7) -0.0056(5) -0.0076(5) 0.0004(5)
O2 0.0154(5) 0.0188(6) 0.0179(6) -0.0015(5) 0.0008(4) -0.0041(4)
O1 0.0197(6) 0.0192(6) 0.0240(7) -0.0047(5) 0.0061(5) -0.0029(5)
P1 0.0131(2) 0.0152(2) 0.0144(2) -0.00125(15) -0.00044(16) -0.00183(14)

loop_
_atom_type_symbol
_atom_type_description
_atom_type_scat_dispersion_real
_atom_type_scat_dispersion_imag
_atom_type_scat_source
C C 0.0033 0.0016 'International Tables Vol C Tables 4.2.6.8 and 6.1.1.4'
H H 0.0000 0.0000 'International Tables Vol C Tables 4.2.6.8 and 6.1.1.4'
N N 0.0061 0.0033 'International Tables Vol C Tables 4.2.6.8 and 6.1.1.4'
O O 0.0106 0.0060 'International Tables Vol C Tables 4.2.6.8 and 6.1.1.4'
P P 0.1023 0.0942 'International Tables Vol C Tables 4.2.6.8 and 6.1.1.4'

loop_
_geom_angle_atom_site_label_1
_geom_angle_atom_site_label_2
_geom_angle_atom_site_label_3
_geom_angle
N1 C2 C3 121.86(16)
N1 C2 H2 119.1
C3 C2 H2 119.1
C2 C3 N2 121.32(15)
C2 C3 C4 117.85(15)
N2 C3 C4 120.82(15)
N3 C4 C5 120.96(15)
N3 C4 C3 120.95(15)
C5 C4 C3 118.08(15)
C6 C5 C4 120.51(16)
C6 C5 H5 119.7
C4 C5 H5 119.7
N1 C6 C5 120.21(15)
N1 C6 H6 119.9
C5 C6 H6 119.9
C6 N1 C2 121.41(15)
C6 N1 H1 119.3
C2 N1 H1 119.3
C3 N2 H2A 120.0
C3 N2 H2B 120.0
H2A N2 H2B 120.0
C4 N3 H3A 120.0
C4 N3 H3B 120.0
H3A N3 H3B 120.0
P1 O4 H4 109.5
P1 O3 H3 109.5
O1 P1 O2 115.80(7)
O1 P1 O4 112.30(7)
O2 P1 O4 105.74(7)
O1 P1 O3 105.65(7)
O2 P1 O3 109.90(7)
O4 P1 O3 107.20(7)

loop_
_geom_bond_atom_site_label_1
_geom_bond_atom_site_label_2
_geom_bond_distance
C2 N1 1.349(2)
C2 C3 1.372(2)
C2 H2 0.9500
C3 N2 1.374(2)
C3 C4 1.428(2)
C4 N3 1.339(2)
C4 C5 1.405(2)
C5 C6 1.365(2)
C5 H5 0.9500
C6 N1 1.341(2)
C6 H6 0.9500
N1 H1 0.8800
N2 H2A 0.8800
N2 H2B 0.8800
N3 H3A 0.8800
N3 H3B 0.8800
O4 P1 1.5621(12)
O4 H4 0.8400
O3 P1 1.5771(12)
O3 H3 0.8400
O2 P1 1.5087(11)
O1 P1 1.4988(12)

loop_
_geom_torsion_atom_site_label_1
_geom_torsion_atom_site_label_2
_geom_torsion_atom_site_label_3
_geom_torsion_atom_site_label_4
_geom_torsion
N1 C2 C3 N2 179.21(16)
N1 C2 C3 C4 -1.2(2)
C2 C3 C4 N3 -177.93(15)
N2 C3 C4 N3 1.7(2)
C2 C3 C4 C5 3.2(2)
N2 C3 C4 C5 -177.24(15)
N3 C4 C5 C6 178.13(16)
C3 C4 C5 C6 -3.0(2)
C4 C5 C6 N1 0.7(3)
C5 C6 N1 C2 1.4(3)
C3 C2 N1 C6 -1.1(2)
